data_2012026
loop_
_publ_author_name
'Goeta, Andr\`es E.'
'Hughes, Andrew K.'
'Malget, John M.'

_publ_section_title
;\m-Oxo-bis[(\h^5^-1,2-dicarbaundecaborato)bis(<i>N</i>,<i>N</i>-dimethylacetamidinato)tantalum]
 dichloromethane hemisolvate
;
_journal_issue 6
_journal_name_full 'Acta Crystallographica Section C'
_journal_page_first 702
_journal_page_last 703
_journal_paper_doi 10.1107/S010827010100436X
_journal_volume 57
_journal_year 2001
_chemical_formula_iupac '[Ta2 O (C2 B9 H11)2 (C4 H9 N2)4] , 0.5C H2 Cl2'
_chemical_formula_moiety 'C20 H58 B18 N8 O Ta2 , 0.5C H2 Cl2'
_chemical_formula_sum 'C20.5 H59 B18 Cl N8 O Ta2'
_chemical_formula_weight 1025.69
_chemical_name_systematic
;
\m-Oxo-bis[(\h^5^-1,2-dicarbaundecaborato)bis(N,N-dimethylacetamidinato)
tantalum] dichloromethane hemisolvate
;
_space_group_IT_number 4
_symmetry_cell_setting monoclinic
_symmetry_space_group_name_Hall 'P 2yb'
_symmetry_space_group_name_H-M 'P 1 21 1'
_audit_creation_method SHELXL-97
_cell_angle_alpha 90
_cell_angle_beta 93.303(6)
_cell_angle_gamma 90
_cell_formula_units_Z 2
_cell_length_a 11.414(3)
_cell_length_b 10.769(3)
_cell_length_c 17.863(5)
_cell_measurement_reflns_used 616
_cell_measurement_temperature 150(2)
_cell_measurement_theta_max 19.1
_cell_measurement_theta_min 13.7
_cell_volume 2192.0(10)
_computing_cell_refinement SMART-NT
_computing_data_collection 'SMART-NT (Bruker, 1998)'
_computing_data_reduction 'SAINT-NT (Bruker, 1998)'
_computing_molecular_graphics 'SHELXTL-NT (Bruker, 1998)'
_computing_structure_refinement 'SHELXL97 (Sheldrick, 1997)'
_computing_structure_solution 'SHELXS97 (Sheldrick, 1997)'
_diffrn_ambient_temperature 150(2)
_diffrn_measured_fraction_theta_full .927
_diffrn_measured_fraction_theta_max .927
_diffrn_measurement_device_type 'Bruker SMART CCD area-detector'
_diffrn_measurement_method \w
_diffrn_radiation_monochromator graphite
_diffrn_radiation_source 'fine-focus sealed tube'
_diffrn_radiation_type MoK\a
_diffrn_radiation_wavelength .71073
_diffrn_reflns_av_R_equivalents .042
_diffrn_reflns_av_sigmaI/netI .053
_diffrn_reflns_limit_h_max 15
_diffrn_reflns_limit_h_min -15
_diffrn_reflns_limit_k_max 14
_diffrn_reflns_limit_k_min -15
_diffrn_reflns_limit_l_max 24
_diffrn_reflns_limit_l_min -25
_diffrn_reflns_number 26944
_diffrn_reflns_theta_full 30.41
_diffrn_reflns_theta_max 30.41
_diffrn_reflns_theta_min 1.14
_diffrn_standards_decay_% 0
_exptl_absorpt_coefficient_mu 5.078
_exptl_absorpt_correction_T_max .690
_exptl_absorpt_correction_T_min .381
_exptl_absorpt_correction_type integration
_exptl_absorpt_process_details '(XPREP in SHELXTL-NT; Bruker, 1998)'
_exptl_crystal_colour colourless
_exptl_crystal_density_diffrn 1.554
_exptl_crystal_density_meas ?
_exptl_crystal_density_method 'not measured'
_exptl_crystal_description 'rectangular prism'
_exptl_crystal_F_000 998
_exptl_crystal_size_max .22
_exptl_crystal_size_mid .12
_exptl_crystal_size_min .08
_refine_diff_density_max 1.34
_refine_diff_density_min -.76
_refine_ls_abs_structure_details 'Flack (1983)'
_refine_ls_abs_structure_Flack .410(10)
_refine_ls_extinction_method none
_refine_ls_goodness_of_fit_ref 1.095
_refine_ls_hydrogen_treatment constr
_refine_ls_matrix_type full
_refine_ls_number_parameters 470
_refine_ls_number_reflns 10933
_refine_ls_number_restraints 3
_refine_ls_restrained_S_all 1.095
_refine_ls_R_factor_all .048
_refine_ls_R_factor_gt .035
_refine_ls_shift/su_max <0.001
_refine_ls_shift/su_mean .000
_refine_ls_structure_factor_coef Fsqd
_refine_ls_weighting_details 'calc w = 1/[\s^2^(Fo^2^)+(0.0485P)^2^+0.8328P] where P=(Fo^2^+2Fc^2^)/3'
_refine_ls_weighting_scheme calc
_refine_ls_wR_factor_ref .095
_reflns_number_gt 9396
_reflns_number_total 10933
_reflns_threshold_expression I>2\s(I)
_cod_data_source_file gd1146.cif
_cod_data_source_block III
_cod_depositor_comments
;
The following automatic conversions were performed:

'_exptl_crystal_density_meas' value 'not measured' was changed to '?'
- the value is perceived as not measured.

Automatic conversion script
Id: cif_fix_values 3008 2015-01-20 13:52:24Z robertas 
;
_cod_original_cell_volume 2192.1(11)
_cod_original_sg_symbol_H-M 'P 21'
_cod_original_formula_sum 'C20.50 H59 B18 Cl N8 O Ta2'
_cod_database_code 2012026
_cod_database_fobs_code 2012026

loop_
_symmetry_equiv_pos_as_xyz
'x, y, z'
'-x, y+1/2, -z'

loop_
_atom_site_label
_atom_site_fract_x
_atom_site_fract_y
_atom_site_fract_z
_atom_site_U_iso_or_equiv
_atom_site_adp_type
_atom_site_calc_flag
_atom_site_refinement_flags
_atom_site_occupancy
_atom_site_disorder_assembly
_atom_site_disorder_group
_atom_site_type_symbol
C1A -.0730(8) .3083(8) .1802(5) .0332(17) Uani d . 1 . . C
H1A .0137 .3076 .1920 .040 Uiso calc R 1 . . H
C2A -.1586(7) .2868(7) .2444(5) .0336(17) Uani d . 1 . . C
H2A -.1277 .2729 .2973 .040 Uiso calc R 1 . . H
TaA -.12318(2) .51696(3) .235286(16) .02870(8) Uani d . 1 . . Ta
B4A -.1295(8) .4024(9) .1140(6) .038(2) Uani d . 1 . . B
H4A -.0767 .4653 .0790 .046 Uiso calc R 1 . . H
B5A -.1197(10) .2407(10) .0969(6) .042(2) Uani d . 1 . . B
H5A -.0629 .2010 .0538 .051 Uiso calc R 1 . . H
B6A -.1345(10) .1637(10) .1843(6) .046(2) Uani d . 1 . . B
H6A -.0879 .0749 .1994 .055 Uiso calc R 1 . . H
B7A -.2769(10) .1989(11) .2129(7) .052(3) Uani d . 1 . . B
H7A -.3254 .1309 .2470 .063 Uiso calc R 1 . . H
B8A -.2822(8) .3601(10) .2291(6) .043(2) Uani d . 1 . . B
H8A -.3375 .3924 .2752 .051 Uiso calc R 1 . . H
B9A -.2704(8) .4365(10) .1411(6) .039(2) Uani d . 1 . . B
H9A -.3199 .5227 .1240 .047 Uiso calc R 1 . . H
B10A -.2505(10) .3215(10) .0734(6) .044(3) Uani d . 1 . . B
H10A -.2813 .3353 .0134 .053 Uiso calc R 1 . . H
B11A -.2575(11) .1754(11) .1168(6) .052(3) Uani d . 1 . . B
H11A -.2944 .0919 .0865 .063 Uiso calc R 1 . . H
B12A -.3490(9) .2961(10) .1431(7) .048(3) Uani d . 1 . . B
H12A -.4462 .2934 .1303 .058 Uiso calc R 1 . . H
N1A -.2063(5) .5866(6) .3110(4) .0355(15) Uani d . 1 . . N
C3A -.2782(6) .6204(8) .3613(5) .0366(18) Uani d . 1 . . C
C4A -.3103(7) .5348(9) .4230(5) .049(2) Uani d . 1 . . C
H4A1 -.2826 .4507 .4125 .074 Uiso calc R 1 . . H
H4A2 -.3957 .5339 .4260 .074 Uiso calc R 1 . . H
H4A3 -.2734 .5637 .4707 .074 Uiso calc R 1 . . H
N2A -.3222(6) .7322(7) .3610(5) .0476(19) Uani d . 1 . . N
C5A -.4113(8) .7723(9) .4141(6) .052(3) Uani d . 1 . . C
H5A1 -.4795 .7170 .4091 .079 Uiso calc R 1 . . H
H5A2 -.4360 .8576 .4024 .079 Uiso calc R 1 . . H
H5A3 -.3769 .7685 .4656 .079 Uiso calc R 1 . . H
C6A -.2883(9) .8237(9) .3042(6) .054(2) Uani d . 1 . . C
H6A1 -.2257 .7889 .2753 .080 Uiso calc R 1 . . H
H6A2 -.2602 .8998 .3294 .080 Uiso calc R 1 . . H
H6A3 -.3565 .8430 .2704 .080 Uiso calc R 1 . . H
N3A -.0867(6) .6596(7) .1824(5) .0410(17) Uani d . 1 . . N
C7A -.0746(8) .7447(9) .1302(5) .044(2) Uani d . 1 . . C
C8A -.1663(10) .7564(13) .0671(7) .071(3) Uani d . 1 . . C
H8A1 -.2243 .6898 .0708 .106 Uiso calc R 1 . . H
H8A2 -.1292 .7499 .0191 .106 Uiso calc R 1 . . H
H8A3 -.2054 .8371 .0701 .106 Uiso calc R 1 . . H
N4A .0170(7) .8239(7) .1370(4) .0478(19) Uani d . 1 . . N
C9A .0369(10) .9218(11) .0832(6) .067(3) Uani d . 1 . . C
H9A1 -.0378 .9450 .0573 .101 Uiso calc R 1 . . H
H9A2 .0911 .8920 .0465 .101 Uiso calc R 1 . . H
H9A3 .0709 .9943 .1095 .101 Uiso calc R 1 . . H
C10A .1015(9) .8145(10) .1998(6) .054(3) Uani d . 1 . . C
H1A1 .1148 .7268 .2123 .082 Uiso calc R 1 . . H
H1A2 .0716 .8576 .2430 .082 Uiso calc R 1 . . H
H1A3 .1756 .8526 .1867 .082 Uiso calc R 1 . . H
O1 .0213(4) .4767(6) .2862(3) .0365(14) Uani d . 1 . . O
C1B .0807(6) .6582(7) .3969(5) .0325(17) Uani d . 1 . . C
H1B .0192 .6801 .3569 .039 Uiso calc R 1 . . H
C2B .0695(6) .5361(8) .4452(4) .0317(16) Uani d . 1 . . C
H2B .0010 .4790 .4364 .038 Uiso calc R 1 . . H
TaB .17936(2) .48489(3) .331441(15) .02563(7) Uani d . 1 . . Ta
B4B .2228(7) .6943(8) .3848(5) .0271(17) Uani d . 1 . . B
H4B .2557 .7457 .3357 .033 Uiso calc R 1 . . H
B5B .1388(8) .7777(8) .4510(5) .0328(19) Uani d . 1 . . B
H5B .1178 .8788 .4438 .039 Uiso calc R 1 . . H
B6B .0377(8) .6775(9) .4857(6) .040(2) Uani d . 1 . . B
H6B -.0512 .7103 .5006 .048 Uiso calc R 1 . . H
B7B .1146(8) .5579(10) .5361(5) .038(2) Uani d . 1 . . B
H7B .0773 .5113 .5855 .045 Uiso calc R 1 . . H
B8B .1987(7) .4748(9) .4723(4) .0319(17) Uani d . 1 . . B
H8B .2156 .3740 .4840 .038 Uiso calc R 1 . . H
B9B .3036(7) .5770(8) .4350(5) .0285(18) Uani d . 1 . . B
H9B .3942 .5471 .4219 .034 Uiso calc R 1 . . H
B10B .2825(7) .7262(8) .4759(5) .0304(18) Uani d . 1 . . B
H10B .3576 .7923 .4859 .036 Uiso calc R 1 . . H
B11B .1636(8) .7138(9) .5390(6) .040(2) Uani d . 1 . . B
H11B .1604 .7708 .5913 .047 Uiso calc R 1 . . H
B12B .2668(8) .5888(9) .5297(6) .038(2) Uani d . 1 . . B
H12B .3326 .5639 .5763 .045 Uiso calc R 1 . . H
N1B .2222(6) .3181(6) .3383(4) .0373(15) Uani d . 1 . . N
C3B .2489(7) .1997(8) .3463(5) .0386(19) Uani d . 1 . . C
C4B .1524(8) .1068(9) .3386(6) .052(2) Uani d . 1 . . C
H4B1 .1538 .0545 .3835 .079 Uiso calc R 1 . . H
H4B2 .1630 .0547 .2945 .079 Uiso calc R 1 . . H
H4B3 .0768 .1499 .3327 .079 Uiso calc R 1 . . H
N2B .3569(6) .1652(7) .3604(5) .0450(18) Uani d . 1 . . N
C5B .3932(9) .0381(9) .3676(7) .067(3) Uani d . 1 . . C
H5B1 .3243 -.0147 .3728 .100 Uiso calc R 1 . . H
H5B2 .4469 .0290 .4121 .100 Uiso calc R 1 . . H
H5B3 .4333 .0134 .3229 .100 Uiso calc R 1 . . H
C6B .4538(7) .2565(9) .3611(7) .055(3) Uani d . 1 . . C
H6B1 .4453 .3159 .4019 .083 Uiso calc R 1 . . H
H6B2 .4512 .3009 .3131 .083 Uiso calc R 1 . . H
H6B3 .5290 .2131 .3685 .083 Uiso calc R 1 . . H
N3B .2642(5) .5332(6) .2491(3) .0338(14) Uani d . 1 . . N
C7B .3439(6) .5639(8) .2044(5) .0353(17) Uani d . 1 . . C
C8B .4616(7) .6033(12) .2364(6) .058(3) Uani d . 1 . . C
H8B1 .4611 .6053 .2912 .087 Uiso calc R 1 . . H
H8B2 .4799 .6862 .2177 .087 Uiso calc R 1 . . H
H8B3 .5212 .5442 .2213 .087 Uiso calc R 1 . . H
N4B .3213(6) .5667(8) .1314(4) .0451(18) Uani d . 1 . . N
C9B .4117(9) .5870(15) .0789(5) .077(4) Uani d . 1 . . C
H9B1 .4593 .6589 .0949 .115 Uiso calc R 1 . . H
H9B2 .3750 .6023 .0288 .115 Uiso calc R 1 . . H
H9B3 .4619 .5132 .0775 .115 Uiso calc R 1 . . H
C10B .2081(7) .5310(11) .0991(5) .056(2) Uani d . 1 . . C
H1B1 .1516 .5289 .1383 .083 Uiso calc R 1 . . H
H1B2 .2134 .4485 .0764 .083 Uiso calc R 1 . . H
H1B3 .1822 .5913 .0605 .083 Uiso calc R 1 . . H
Cl1 .4259(6) .9397(6) .1466(4) .087(2) Uani d PD .50 . . Cl
C11 .3818(11) 1.0709(10) .0995(7) .053(5) Uani d PD .50 . . C
H111 .3402 1.0458 .0518 .063 Uiso calc PR .50 . . H
H112 .4527 1.1176 .0868 .063 Uiso calc PR .50 . . H
Cl2 .2922(4) 1.1695(6) .1456(3) .0652(15) Uani d PD .50 . . Cl

loop_
_atom_site_aniso_label
_atom_site_aniso_U_11
_atom_site_aniso_U_22
_atom_site_aniso_U_33
_atom_site_aniso_U_12
_atom_site_aniso_U_13
_atom_site_aniso_U_23
C1A .039(4) .034(4) .027(4) .005(3) .001(3) -.008(3)
C2A .041(4) .030(4) .030(4) -.008(3) -.002(3) .004(3)
TaA .02339(13) .03408(17) .02845(15) -.00003(10) -.00009(10) -.00364(12)
B4A .042(5) .038(5) .033(5) .000(4) -.002(4) -.002(4)
B5A .048(6) .044(6) .034(6) -.009(4) -.003(4) -.007(4)
B6A .061(6) .036(5) .039(6) -.007(5) -.003(5) -.005(4)
B7A .052(6) .052(7) .054(7) -.019(5) .011(5) -.008(5)
B8A .028(4) .047(6) .054(7) -.009(4) .010(4) -.005(5)
B9A .028(4) .051(6) .037(5) -.009(4) -.007(4) .006(4)
B10A .057(6) .046(6) .028(5) -.016(5) -.013(5) .001(4)
B11A .067(7) .055(7) .034(6) -.020(6) -.008(5) -.010(5)
B12A .038(5) .049(6) .056(7) -.013(4) -.010(5) -.003(5)
N1A .027(3) .041(4) .039(4) .005(3) .003(3) -.009(3)
C3A .027(4) .039(4) .043(5) .003(3) -.010(3) .001(4)
C4A .047(5) .043(5) .058(6) .008(4) .010(4) .014(4)
N2A .042(4) .049(5) .051(5) -.002(3) -.004(3) -.012(4)
C5A .047(5) .034(5) .079(8) -.003(4) .027(5) -.022(5)
C6A .061(6) .036(5) .065(7) -.004(4) .016(5) .009(5)
N3A .041(4) .042(4) .039(5) -.005(3) -.001(3) -.004(3)
C7A .047(5) .047(5) .037(5) .001(4) .004(4) .001(4)
C8A .057(7) .092(9) .062(8) -.001(6) -.006(6) .016(7)
N4A .067(5) .035(4) .042(5) .002(3) .009(4) .007(3)
C9A .082(7) .065(7) .057(7) -.004(6) .022(6) .034(6)
C10A .057(6) .045(6) .059(7) -.018(5) -.013(5) .008(5)
O1 .023(2) .050(4) .035(3) .002(2) -.0056(19) -.013(3)
C1B .030(4) .029(4) .038(5) .008(3) -.001(3) -.007(3)
C2B .024(3) .039(4) .032(4) -.004(3) .001(3) -.004(3)
TaB .02190(12) .02607(14) .02867(15) .00134(10) -.00085(10) -.00454(11)
B4B .032(4) .028(4) .021(4) -.006(3) .002(3) -.001(3)
B5B .040(5) .028(4) .030(5) .005(3) .005(4) -.005(4)
B6B .033(5) .043(5) .045(6) .005(4) .010(4) -.004(4)
B7B .035(4) .053(6) .025(4) -.011(4) .002(3) .001(4)
B8B .035(4) .032(4) .028(4) -.010(4) -.002(3) .001(4)
B9B .022(4) .028(4) .035(5) -.001(3) -.009(3) -.003(3)
B10B .031(4) .029(4) .032(5) -.001(3) .005(4) -.003(4)
B11B .038(5) .041(5) .040(6) -.007(4) .010(4) .001(4)
B12B .037(5) .036(5) .039(5) -.007(4) -.003(4) .004(4)
N1B .040(4) .032(4) .040(4) -.003(3) .001(3) -.006(3)
C3B .043(5) .035(4) .038(5) -.005(3) .007(4) -.006(4)
C4B .046(5) .039(5) .073(7) -.016(4) .004(5) -.001(5)
N2B .040(4) .033(4) .062(5) .006(3) .001(4) .001(3)
C5B .068(6) .038(5) .095(9) .021(5) .010(6) .017(6)
C6B .031(4) .043(5) .092(8) .002(4) -.004(5) .005(5)
N3B .031(3) .040(4) .030(3) -.001(3) .004(2) -.006(3)
C7B .031(4) .041(4) .035(4) .012(3) .007(3) .001(3)
C8B .035(5) .092(8) .048(6) -.005(5) .000(4) .011(6)
N4B .035(3) .073(5) .027(4) .012(3) .000(3) .000(3)
C9B .050(6) .155(13) .027(5) .029(7) .013(4) .017(6)
C10B .048(5) .075(7) .042(5) .002(5) -.007(4) -.003(5)
Cl1 .103(5) .074(4) .078(4) -.004(4) -.035(4) .002(3)
C11 .055(10) .070(12) .033(9) -.053(10) .005(8) -.009(8)
Cl2 .047(3) .090(4) .060(3) -.013(3) .013(2) .002(3)

loop_
_atom_type_symbol
_atom_type_description
_atom_type_scat_dispersion_real
_atom_type_scat_dispersion_imag
_atom_type_scat_source
C C .0033 .0016 'International Tables Vol C Tables 4.2.6.8 and 6.1.1.4'
H H .0000 .0000 'International Tables Vol C Tables 4.2.6.8 and 6.1.1.4'
B B .0013 .0007 'International Tables Vol C Tables 4.2.6.8 and 6.1.1.4'
N N .0061 .0033 'International Tables Vol C Tables 4.2.6.8 and 6.1.1.4'
O O .0106 .0060 'International Tables Vol C Tables 4.2.6.8 and 6.1.1.4'
Ta Ta -.7052 6.5227 'International Tables Vol C Tables 4.2.6.8 and 6.1.1.4'
Cl Cl .1484 .1585 'International Tables Vol C Tables 4.2.6.8 and 6.1.1.4'

loop_
_geom_angle_atom_site_label_1
_geom_angle_atom_site_label_2
_geom_angle_atom_site_label_3
_geom_angle
C2A C1A B4A 112.3(7)
C2A C1A B6A 63.8(6)
B4A C1A B6A 116.3(7)
C2A C1A B5A 113.4(7)
B4A C1A B5A 63.4(6)
B6A C1A B5A 62.8(6)
C2A C1A TaA 71.5(4)
B4A C1A TaA 69.4(4)
B6A C1A TaA 133.5(6)
B5A C1A TaA 130.4(6)
C2A C1A H1A 119.7
B4A C1A H1A 119.6
B6A C1A H1A 112.8
B5A C1A H1A 115.7
TaA C1A H1A 99.7
C1A C2A B8A 112.2(7)
C1A C2A B7A 110.7(7)
B8A C2A B7A 63.5(6)
C1A C2A B6A 62.2(6)
B8A C2A B6A 115.7(7)
B7A C2A B6A 61.7(6)
C1A C2A TaA 72.4(4)
B8A C2A TaA 69.7(4)
B7A C2A TaA 130.4(6)
B6A C2A TaA 132.8(6)
C1A C2A H2A 120.9
B8A C2A H2A 119.1
B7A C2A H2A 117.0
B6A C2A H2A 114.2
TaA C2A H2A 99.2
N1A TaA N3A 100.1(3)
N1A TaA O1 102.2(3)
N3A TaA O1 102.7(3)
N1A TaA B9A 106.4(3)
N3A TaA B9A 96.1(3)
O1 TaA B9A 142.2(3)
N1A TaA B8A 84.5(3)
N3A TaA B8A 136.4(3)
O1 TaA B8A 118.9(3)
B9A TaA B8A 42.4(3)
N1A TaA B4A 147.6(3)
N3A TaA B4A 87.9(3)
O1 TaA B4A 106.6(3)
B9A TaA B4A 41.2(3)
B8A TaA B4A 68.9(3)
N1A TaA C2A 105.1(3)
N3A TaA C2A 152.3(3)
O1 TaA C2A 83.2(3)
B9A TaA C2A 66.0(3)
B8A TaA C2A 38.0(3)
B4A TaA C2A 64.7(3)
N1A TaA C1A 141.2(3)
N3A TaA C1A 118.2(3)
O1 TaA C1A 76.8(3)
B9A TaA C1A 65.4(3)
B8A TaA C1A 63.9(3)
B4A TaA C1A 38.6(3)
C2A TaA C1A 36.1(3)
C1A B4A B9A 104.9(7)
C1A B4A B10A 104.8(7)
B9A B4A B10A 60.1(6)
C1A B4A B5A 59.8(5)
B9A B4A B5A 108.8(7)
B10A B4A B5A 59.8(6)
C1A B4A TaA 72.0(4)
B9A B4A TaA 68.6(5)
B10A B4A TaA 126.0(6)
B5A B4A TaA 129.6(6)
C1A B4A H4A 124.6
B9A B4A H4A 124.1
B10A B4A H4A 120.4
B5A B4A H4A 117.2
TaA B4A H4A 101.3
C1A B5A B10A 102.4(7)
C1A B5A B4A 56.8(5)
B10A B5A B4A 59.6(6)
C1A B5A B11A 103.2(8)
B10A B5A B11A 59.6(6)
B4A B5A B11A 106.8(8)
C1A B5A B6A 58.5(5)
B10A B5A B6A 108.4(8)
B4A B5A B6A 107.2(7)
B11A B5A B6A 60.7(6)
C1A B5A H5A 126.6
B10A B5A H5A 122.9
B4A B5A H5A 122.5
B11A B5A H5A 122.7
B6A B5A H5A 120.8
C1A B6A C2A 54.0(5)
C1A B6A B7A 101.7(7)
C2A B6A B7A 58.6(6)
C1A B6A B5A 58.7(6)
C2A B6A B5A 102.2(7)
B7A B6A B5A 106.7(8)
C1A B6A B11A 102.3(7)
C2A B6A B11A 102.4(8)
B7A B6A B11A 59.1(7)
B5A B6A B11A 59.4(6)
C1A B6A H6A 126.6
C2A B6A H6A 126.4
B7A B6A H6A 123.0
B5A B6A H6A 122.6
B11A B6A H6A 124.2
C2A B7A B11A 104.9(8)
C2A B7A B8A 55.7(5)
B11A B7A B8A 108.0(9)
C2A B7A B6A 59.7(6)
B11A B7A B6A 61.3(7)
B8A B7A B6A 107.4(7)
C2A B7A B12A 103.1(7)
B11A B7A B12A 58.9(7)
B8A B7A B12A 61.3(7)
B6A B7A B12A 108.5(8)
C2A B7A H7A 126.0
B11A B7A H7A 122.0
B8A B7A H7A 122.2
B6A B7A H7A 120.5
B12A B7A H7A 122.6
C2A B8A B7A 60.7(6)
C2A B8A B9A 105.2(7)
B7A B8A B9A 107.7(8)
C2A B8A B12A 106.0(7)
B7A B8A B12A 60.1(7)
B9A B8A B12A 58.5(6)
C2A B8A TaA 72.4(4)
B7A B8A TaA 130.3(6)
B9A B8A TaA 68.5(4)
B12A B8A TaA 124.7(6)
C2A B8A H8A 123.2
B7A B8A H8A 116.9
B9A B8A H8A 125.3
B12A B8A H8A 120.9
TaA B8A H8A 101.4
B4A B9A B10A 60.2(6)
B4A B9A B12A 107.7(8)
B10A B9A B12A 59.6(6)
B4A B9A B8A 105.4(7)
B10A B9A B8A 107.5(8)
B12A B9A B8A 61.5(6)
B4A B9A TaA 70.2(4)
B10A B9A TaA 127.4(6)
B12A B9A TaA 128.0(6)
B8A B9A TaA 69.1(4)
B4A B9A H9A 123.9
B10A B9A H9A 118.8
B12A B9A H9A 117.9
B8A B9A H9A 123.9
TaA B9A H9A 102.0
B12A B10A B9A 60.4(6)
B12A B10A B4A 108.0(7)
B9A B10A B4A 59.7(5)
B12A B10A B5A 109.0(8)
B9A B10A B5A 109.1(7)
B4A B10A B5A 60.6(6)
B12A B10A B11A 59.8(7)
B9A B10A B11A 108.5(8)
B4A B10A B11A 108.5(7)
B5A B10A B11A 60.8(7)
B12A B10A H10A 121.6
B9A B10A H10A 121.4
B4A B10A H10A 121.8
B5A B10A H10A 120.6
B11A B10A H10A 121.4
B12A B11A B10A 59.7(7)
B12A B11A B7A 61.4(7)
B10A B11A B7A 108.2(8)
B12A B11A B5A 108.0(8)
B10A B11A B5A 59.6(6)
B7A B11A B5A 107.5(7)
B12A B11A B6A 109.1(7)
B10A B11A B6A 107.7(7)
B7A B11A B6A 59.6(6)
B5A B11A B6A 59.8(6)
B12A B11A H11A 120.9
B10A B11A H11A 122.1
B7A B11A H11A 121.5
B5A B11A H11A 122.2
B6A B11A H11A 121.7
B10A B12A B11A 60.4(7)
B10A B12A B9A 60.0(6)
B11A B12A B9A 108.6(8)
B10A B12A B7A 107.4(8)
B11A B12A B7A 59.7(7)
B9A B12A B7A 107.6(7)
B10A B12A B8A 106.7(7)
B11A B12A B8A 106.4(7)
B9A B12A B8A 60.0(6)
B7A B12A B8A 58.5(6)
B10A B12A H12A 122.0
B11A B12A H12A 121.7
B9A B12A H12A 121.2
B7A B12A H12A 122.5
B8A B12A H12A 123.1
C3A N1A TaA 170.0(6)
N1A C3A N2A 120.9(8)
N1A C3A C4A 121.7(8)
N2A C3A C4A 117.4(8)
C3A C4A H4A1 109.5
C3A C4A H4A2 109.5
H4A1 C4A H4A2 109.5
C3A C4A H4A3 109.5
H4A1 C4A H4A3 109.5
H4A2 C4A H4A3 109.5
C3A N2A C6A 120.1(8)
C3A N2A C5A 122.7(8)
C6A N2A C5A 117.2(8)
N2A C5A H5A1 109.5
N2A C5A H5A2 109.5
H5A1 C5A H5A2 109.5
N2A C5A H5A3 109.5
H5A1 C5A H5A3 109.5
H5A2 C5A H5A3 109.5
N2A C6A H6A1 109.5
N2A C6A H6A2 109.5
H6A1 C6A H6A2 109.5
N2A C6A H6A3 109.5
H6A1 C6A H6A3 109.5
H6A2 C6A H6A3 109.5
C7A N3A TaA 165.0(7)
N3A C7A N4A 119.2(8)
N3A C7A C8A 119.5(9)
N4A C7A C8A 121.2(9)
C7A C8A H8A1 109.5
C7A C8A H8A2 109.5
H8A1 C8A H8A2 109.5
C7A C8A H8A3 109.5
H8A1 C8A H8A3 109.5
H8A2 C8A H8A3 109.5
C7A N4A C10A 120.4(8)
C7A N4A C9A 123.3(9)
C10A N4A C9A 116.3(9)
N4A C9A H9A1 109.5
N4A C9A H9A2 109.5
H9A1 C9A H9A2 109.5
N4A C9A H9A3 109.5
H9A1 C9A H9A3 109.5
H9A2 C9A H9A3 109.5
N4A C10A H1A1 109.5
N4A C10A H1A2 109.5
H1A1 C10A H1A2 109.5
N4A C10A H1A3 109.5
H1A1 C10A H1A3 109.5
H1A2 C10A H1A3 109.5
TaA O1 TaB 163.4(4)
C2B C1B B4B 111.7(6)
C2B C1B B6B 63.6(5)
B4B C1B B6B 114.9(6)
C2B C1B B5B 110.9(6)
B4B C1B B5B 63.8(5)
B6B C1B B5B 60.5(5)
C2B C1B TaB 71.8(4)
B4B C1B TaB 69.6(4)
B6B C1B TaB 133.5(5)
B5B C1B TaB 130.7(5)
C2B C1B H1B 120.6
B4B C1B H1B 119.5
B6B C1B H1B 114.1
B5B C1B H1B 117.2
TaB C1B H1B 99.1
C1B C2B B8B 113.0(6)
C1B C2B B7B 112.3(6)
B8B C2B B7B 63.9(5)
C1B C2B B6B 61.5(5)
B8B C2B B6B 115.5(6)
B7B C2B B6B 62.4(6)
C1B C2B TaB 71.4(4)
B8B C2B TaB 70.8(4)
B7B C2B TaB 132.0(5)
B6B C2B TaB 131.1(5)
C1B C2B H2B 120.9
B8B C2B H2B 118.3
B7B C2B H2B 115.3
B6B C2B H2B 115.2
TaB C2B H2B 99.2
N1B TaB N3B 100.0(3)
N1B TaB O1 102.6(3)
N3B TaB O1 101.3(2)
N1B TaB B9B 101.5(3)
N3B TaB B9B 100.1(3)
O1 TaB B9B 144.2(3)
N1B TaB B4B 143.4(3)
N3B TaB B4B 87.1(3)
O1 TaB B4B 111.2(3)
B9B TaB B4B 42.0(3)
N1B TaB C1B 144.2(3)
N3B TaB C1B 115.1(3)
O1 TaB C1B 78.2(2)
B9B TaB C1B 66.8(3)
B4B TaB C1B 39.7(3)
N1B TaB C2B 107.4(3)
N3B TaB C2B 151.2(3)
O1 TaB C2B 81.4(2)
B9B TaB C2B 66.3(3)
B4B TaB C2B 65.7(3)
C1B TaB C2B 36.8(3)
N1B TaB B8B 83.4(3)
N3B TaB B8B 140.8(3)
O1 TaB B8B 116.2(2)
B9B TaB B8B 41.9(3)
B4B TaB B8B 69.6(3)
C1B TaB B8B 65.2(3)
C2B TaB B8B 38.6(3)
C1B B4B B10B 104.4(6)
C1B B4B B9B 104.2(6)
B10B B4B B9B 60.7(5)
C1B B4B B5B 58.8(5)
B10B B4B B5B 59.3(5)
B9B B4B B5B 107.6(6)
C1B B4B TaB 70.7(4)
B10B B4B TaB 126.1(5)
B9B B4B TaB 68.6(4)
B5B B4B TaB 126.9(5)
C1B B4B H4B 125.5
B10B B4B H4B 119.9
B9B B4B H4B 124.0
B5B B4B H4B 118.8
TaB B4B H4B 102.5
C1B B5B B6B 59.2(5)
C1B B5B B11B 104.5(7)
B6B B5B B11B 60.0(6)
C1B B5B B10B 103.2(6)
B6B B5B B10B 110.2(7)
B11B B5B B10B 62.9(5)
C1B B5B B4B 57.4(5)
B6B B5B B4B 108.5(6)
B11B B5B B4B 109.5(6)
B10B B5B B4B 59.1(5)
C1B B5B H5B 126.1
B6B B5B H5B 120.5
B11B B5B H5B 121.0
B10B B5B H5B 121.6
B4B B5B H5B 121.8
C1B B6B B11B 105.4(7)
C1B B6B B5B 60.3(5)
B11B B6B B5B 60.1(5)
C1B B6B C2B 54.9(5)
B11B B6B C2B 104.0(6)
B5B B6B C2B 103.8(6)
C1B B6B B7B 102.9(6)
B11B B6B B7B 60.8(5)
B5B B6B B7B 108.4(6)
C2B B6B B7B 57.6(5)
C1B B6B H6B 125.0
B11B B6B H6B 122.4
B5B B6B H6B 121.5
C2B B6B H6B 126.2
B7B B6B H6B 122.5
C2B B7B B11B 103.7(7)
C2B B7B B6B 60.0(5)
B11B B7B B6B 58.1(6)
C2B B7B B8B 57.3(5)
B11B B7B B8B 108.4(6)
B6B B7B B8B 108.1(7)
C2B B7B B12B 102.0(6)
B11B B7B B12B 61.1(5)
B6B B7B B12B 106.8(7)
B8B B7B B12B 59.1(5)
C2B B7B H7B 125.9
B11B B7B H7B 122.4
B6B B7B H7B 121.7
B8B B7B H7B 121.6
B12B B7B H7B 123.4
C2B B8B B12B 104.4(7)
C2B B8B B7B 58.8(5)
B12B B8B B7B 60.6(5)
C2B B8B B9B 104.5(6)
B12B B8B B9B 60.1(5)
B7B B8B B9B 109.2(6)
C2B B8B TaB 70.5(4)
B12B B8B TaB 124.4(5)
B7B B8B TaB 127.0(5)
B9B B8B TaB 67.8(4)
C2B B8B H8B 125.4
B12B B8B H8B 120.2
B7B B8B H8B 117.5
B9B B8B H8B 123.8
TaB B8B H8B 103.5
B12B B9B B4B 106.6(6)
B12B B9B B8B 59.1(5)
B4B B9B B8B 106.7(5)
B12B B9B B10B 60.0(5)
B4B B9B B10B 59.2(5)
B8B B9B B10B 107.0(6)
B12B B9B TaB 125.9(5)
B4B B9B TaB 69.4(4)
B8B B9B TaB 70.3(4)
B10B B9B TaB 125.5(5)
B12B B9B H9B 119.5
B4B B9B H9B 123.8
B8B B9B H9B 123.3
B10B B9B H9B 119.4
TaB B9B H9B 103.0
B4B B10B B5B 61.6(5)
B4B B10B B12B 106.9(6)
B5B B10B B12B 106.0(6)
B4B B10B B9B 60.1(5)
B5B B10B B9B 109.0(6)
B12B B10B B9B 59.5(5)
B4B B10B B11B 107.2(6)
B5B B10B B11B 57.5(5)
B12B B10B B11B 60.1(5)
B9B B10B B11B 108.1(6)
B4B B10B H10B 121.5
B5B B10B H10B 122.1
B12B B10B H10B 122.8
B9B B10B H10B 121.1
B11B B10B H10B 122.6
B6B B11B B5B 60.0(6)
B6B B11B B7B 61.1(5)
B5B B11B B7B 108.5(7)
B6B B11B B12B 108.0(7)
B5B B11B B12B 106.8(7)
B7B B11B B12B 59.7(5)
B6B B11B B10B 107.7(7)
B5B B11B B10B 59.7(5)
B7B B11B B10B 107.3(7)
B12B B11B B10B 58.9(5)
B6B B11B H11B 121.3
B5B B11B H11B 122.0
B7B B11B H11B 121.3
B12B B11B H11B 122.6
B10B B11B H11B 122.5
B8B B12B B9B 60.8(5)
B8B B12B B7B 60.3(5)
B9B B12B B7B 109.5(6)
B8B B12B B10B 108.7(7)
B9B B12B B10B 60.4(5)
B7B B12B B10B 108.6(7)
B8B B12B B11B 107.9(6)
B9B B12B B11B 109.5(7)
B7B B12B B11B 59.2(5)
B10B B12B B11B 61.0(5)
B8B B12B H12B 121.5
B9B B12B H12B 120.5
B7B B12B H12B 121.5
B10B B12B H12B 121.1
B11B B12B H12B 121.6
C3B N1B TaB 177.0(7)
N2B C3B N1B 120.6(8)
N2B C3B C4B 121.0(8)
N1B C3B C4B 118.4(8)
C3B C4B H4B1 109.5
C3B C4B H4B2 109.5
H4B1 C4B H4B2 109.5
C3B C4B H4B3 109.5
H4B1 C4B H4B3 109.5
H4B2 C4B H4B3 109.5
C3B N2B C5B 123.9(8)
C3B N2B C6B 120.8(7)
C5B N2B C6B 114.9(7)
N2B C5B H5B1 109.5
N2B C5B H5B2 109.5
H5B1 C5B H5B2 109.5
N2B C5B H5B3 109.5
H5B1 C5B H5B3 109.5
H5B2 C5B H5B3 109.5
N2B C6B H6B1 109.5
N2B C6B H6B2 109.5
H6B1 C6B H6B2 109.5
N2B C6B H6B3 109.5
H6B1 C6B H6B3 109.5
H6B2 C6B H6B3 109.5
C7B N3B TaB 166.0(6)
N3B C7B N4B 121.0(7)
N3B C7B C8B 119.2(8)
N4B C7B C8B 119.7(7)
C7B C8B H8B1 109.5
C7B C8B H8B2 109.5
H8B1 C8B H8B2 109.5
C7B C8B H8B3 109.5
H8B1 C8B H8B3 109.5
H8B2 C8B H8B3 109.5
C7B N4B C10B 120.8(7)
C7B N4B C9B 122.6(7)
C10B N4B C9B 116.0(8)
N4B C9B H9B1 109.5
N4B C9B H9B2 109.5
H9B1 C9B H9B2 109.5
N4B C9B H9B3 109.5
H9B1 C9B H9B3 109.5
H9B2 C9B H9B3 109.5
N4B C10B H1B1 109.5
N4B C10B H1B2 109.5
H1B1 C10B H1B2 109.5
N4B C10B H1B3 109.5
H1B1 C10B H1B3 109.5
H1B2 C10B H1B3 109.5
Cl1 C11 Cl2 116.3(8)
Cl1 C11 H111 108.2
Cl2 C11 H111 108.2
Cl1 C11 H112 108.2
Cl2 C11 H112 108.2
H111 C11 H112 107.4

loop_
_geom_bond_atom_site_label_1
_geom_bond_atom_site_label_2
_geom_bond_site_symmetry_2
_geom_bond_distance
_geom_bond_publ_flag
C1A C2A . 1.565(12) ?
C1A B4A . 1.660(13) ?
C1A B6A . 1.712(13) ?
C1A B5A . 1.714(13) ?
C1A TaA . 2.531(8) ?
C1A H1A . 1.0001 ?
C2A B8A . 1.626(13) ?
C2A B7A . 1.717(13) ?
C2A B6A . 1.737(13) ?
C2A TaA . 2.518(8) ?
C2A H2A . 1.0001 ?
TaA N1A . 1.855(6) ?
TaA N3A . 1.862(8) ?
TaA O1 . 1.887(5) ?
TaA B9A . 2.466(9) ?
TaA B8A . 2.477(9) ?
TaA B4A . 2.491(10) ?
B4A B9A . 1.746(14) ?
B4A B10A . 1.754(13) ?
B4A B5A . 1.772(14) ?
B4A H4A . 1.1200 ?
B5A B10A . 1.758(16) ?
B5A B11A . 1.778(16) ?
B5A B6A . 1.785(16) ?
B5A H5A . 1.1200 ?
B6A B7A . 1.772(17) ?
B6A B11A . 1.801(15) ?
B6A H6A . 1.1200 ?
B7A B11A . 1.761(17) ?
B7A B8A . 1.762(16) ?
B7A B12A . 1.792(17) ?
B7A H7A . 1.1200 ?
B8A B9A . 1.787(15) ?
B8A B12A . 1.812(15) ?
B8A H8A . 1.1200 ?
B9A B10A . 1.753(15) ?
B9A B12A . 1.760(14) ?
B9A H9A . 1.1200 ?
B10A B12A . 1.746(16) ?
B10A B11A . 1.758(16) ?
B10A H10A . 1.1200 ?
B11A B12A . 1.748(18) ?
B11A H11A . 1.1200 ?
B12A H12A . 1.1200 ?
N1A C3A . 1.303(10) ?
C3A N2A . 1.305(11) ?
C3A C4A . 1.499(12) ?
C4A H4A1 . .9800 ?
C4A H4A2 . .9800 ?
C4A H4A3 . .9800 ?
N2A C6A . 1.481(13) ?
N2A C5A . 1.494(11) ?
C5A H5A1 . .9800 ?
C5A H5A2 . .9800 ?
C5A H5A3 . .9800 ?
C6A H6A1 . .9800 ?
C6A H6A2 . .9800 ?
C6A H6A3 . .9800 ?
N3A C7A . 1.320(12) ?
C7A N4A . 1.349(12) ?
C7A C8A . 1.499(14) ?
C8A H8A1 . .9800 ?
C8A H8A2 . .9800 ?
C8A H8A3 . .9800 ?
N4A C10A . 1.440(12) ?
N4A C9A . 1.453(12) ?
C9A H9A1 . .9800 ?
C9A H9A2 . .9800 ?
C9A H9A3 . .9800 ?
C10A H1A1 . .9800 ?
C10A H1A2 . .9800 ?
C10A H1A3 . .9800 ?
O1 TaB . 1.936(4) ?
C1B C2B . 1.582(11) ?
C1B B4B . 1.694(11) ?
C1B B6B . 1.701(13) ?
C1B B5B . 1.720(12) ?
C1B TaB . 2.504(7) ?
C1B H1B . 1.0001 ?
C2B B8B . 1.663(11) ?
C2B B7B . 1.691(11) ?
C2B B6B . 1.733(12) ?
C2B TaB . 2.510(7) ?
C2B H2B . 1.0001 ?
TaB N1B . 1.863(7) ?
TaB N3B . 1.881(6) ?
TaB B9B . 2.473(8) ?
TaB B4B . 2.487(8) ?
TaB B8B . 2.515(8) ?
B4B B10B . 1.761(12) ?
B4B B9B . 1.777(12) ?
B4B B5B . 1.805(12) ?
B4B H4B . 1.1200 ?
B5B B6B . 1.722(14) ?
B5B B11B . 1.724(14) ?
B5B B10B . 1.764(12) ?
B5B H5B . 1.1200 ?
B6B B11B . 1.722(14) ?
B6B B7B . 1.774(14) ?
B6B H6B . 1.1200 ?
B7B B11B . 1.770(14) ?
B7B B8B . 1.774(13) ?
B7B B12B . 1.779(12) ?
B7B H7B . 1.1200 ?
B8B B12B . 1.752(12) ?
B8B B9B . 1.783(12) ?
B8B H8B . 1.1200 ?
B9B B12B . 1.771(14) ?
B9B B10B . 1.788(12) ?
B9B H9B . 1.1200 ?
B10B B12B . 1.780(13) ?
B10B B11B . 1.819(13) ?
B10B H10B . 1.1200 ?
B11B B12B . 1.803(14) ?
B11B H11B . 1.1200 ?
B12B H12B . 1.1200 ?
N1B C3B . 1.318(11) ?
C3B N2B . 1.298(11) ?
C3B C4B . 1.489(11) ?
C4B H4B1 . .9800 ?
C4B H4B2 . .9800 ?
C4B H4B3 . .9800 ?
N2B C5B . 1.433(11) ?
N2B C6B . 1.480(11) ?
C5B H5B1 . .9800 ?
C5B H5B2 . .9800 ?
C5B H5B3 . .9800 ?
C6B H6B1 . .9800 ?
C6B H6B2 . .9800 ?
C6B H6B3 . .9800 ?
N3B C7B . 1.288(9) ?
C7B N4B . 1.315(10) ?
C7B C8B . 1.491(12) ?
C8B H8B1 . .9800 ?
C8B H8B2 . .9800 ?
C8B H8B3 . .9800 ?
N4B C10B . 1.436(11) ?
N4B C9B . 1.450(11) ?
C9B H9B1 . .9800 ?
C9B H9B2 . .9800 ?
C9B H9B3 . .9800 ?
C10B H1B1 . .9800 ?
C10B H1B2 . .9800 ?
C10B H1B3 . .9800 ?
Cl1 C11 . 1.705(9) ?
C11 Cl2 . 1.718(9) ?
C11 H111 . .9900 ?
C11 H112 . .9900 ?

loop_
_geom_torsion_atom_site_label_1
_geom_torsion_atom_site_label_2
_geom_torsion_atom_site_label_3
_geom_torsion_atom_site_label_4
_geom_torsion
B4A C1A C2A B8A 1.1(9)
B6A C1A C2A B8A -108.3(8)
B5A C1A C2A B8A -68.4(9)
TaA C1A C2A B8A 58.5(6)
B4A C1A C2A B7A 69.9(9)
B6A C1A C2A B7A -39.4(7)
B5A C1A C2A B7A .5(10)
TaA C1A C2A B7A 127.3(7)
B4A C1A C2A B6A 109.4(8)
B5A C1A C2A B6A 39.9(7)
TaA C1A C2A B6A 166.8(6)
B4A C1A C2A TaA -57.4(5)
B6A C1A C2A TaA -166.8(6)
B5A C1A C2A TaA -126.9(7)
C1A C2A TaA N1A -177.8(4)
B8A C2A TaA N1A 59.5(5)
B7A C2A TaA N1A 79.6(8)
B6A C2A TaA N1A 166.2(7)
C1A C2A TaA N3A 27.4(9)
B8A C2A TaA N3A -95.2(8)
B7A C2A TaA N3A -75.1(10)
B6A C2A TaA N3A 11.4(11)
C1A C2A TaA O1 -76.9(4)
B8A C2A TaA O1 160.4(5)
B7A C2A TaA O1 -179.5(8)
B6A C2A TaA O1 -93.0(8)
C1A C2A TaA B9A 80.6(5)
B8A C2A TaA B9A -42.0(5)
B7A C2A TaA B9A -21.9(8)
B6A C2A TaA B9A 64.6(8)
C1A C2A TaA B8A 122.7(7)
B7A C2A TaA B8A 20.1(8)
B6A C2A TaA B8A 106.7(9)
C1A C2A TaA B4A 35.1(4)
B8A C2A TaA B4A -87.6(5)
B7A C2A TaA B4A -67.5(8)
B6A C2A TaA B4A 19.0(7)
B8A C2A TaA C1A -122.7(7)
B7A C2A TaA C1A -102.6(9)
B6A C2A TaA C1A -16.0(7)
C2A C1A TaA N1A 3.4(7)
B4A C1A TaA N1A 127.0(5)
B6A C1A TaA N1A 19.9(10)
B5A C1A TaA N1A 108.7(8)
C2A C1A TaA N3A -166.0(5)
B4A C1A TaA N3A -42.3(5)
B6A C1A TaA N3A -149.5(8)
B5A C1A TaA N3A -60.6(8)
C2A C1A TaA O1 96.6(4)
B4A C1A TaA O1 -139.8(5)
B6A C1A TaA O1 113.0(8)
B5A C1A TaA O1 -158.1(8)
C2A C1A TaA B9A -82.4(5)
B4A C1A TaA B9A 41.2(5)
B6A C1A TaA B9A -65.9(8)
B5A C1A TaA B9A 22.9(7)
C2A C1A TaA B8A -35.3(5)
B4A C1A TaA B8A 88.4(5)
B6A C1A TaA B8A -18.8(8)
B5A C1A TaA B8A 70.1(8)
C2A C1A TaA B4A -123.6(7)
B6A C1A TaA B4A -107.2(9)
B5A C1A TaA B4A -18.3(7)
B4A C1A TaA C2A 123.6(7)
B6A C1A TaA C2A 16.5(7)
B5A C1A TaA C2A 105.3(9)
C2A C1A B4A B9A -2.6(9)
B6A C1A B4A B9A 68.2(9)
B5A C1A B4A B9A 103.4(8)
TaA C1A B4A B9A -61.1(5)
C2A C1A B4A B10A -65.0(9)
B6A C1A B4A B10A 5.8(10)
B5A C1A B4A B10A 40.9(7)
TaA C1A B4A B10A -123.6(7)
C2A C1A B4A B5A -105.9(8)
B6A C1A B4A B5A -35.1(8)
TaA C1A B4A B5A -164.5(6)
C2A C1A B4A TaA 58.6(5)
B6A C1A B4A TaA 129.4(7)
B5A C1A B4A TaA 164.5(6)
N1A TaA B4A C1A -110.8(6)
N3A TaA B4A C1A 143.6(5)
O1 TaA B4A C1A 41.0(5)
B9A TaA B4A C1A -114.6(7)
B8A TaA B4A C1A -74.1(5)
C2A TaA B4A C1A -32.9(4)
N1A TaA B4A B9A 3.8(8)
N3A TaA B4A B9A -101.8(5)
O1 TaA B4A B9A 155.6(5)
B8A TaA B4A B9A 40.5(5)
C2A TaA B4A B9A 81.7(5)
C1A TaA B4A B9A 114.6(7)
N1A TaA B4A B10A -15.3(11)
N3A TaA B4A B10A -120.9(8)
O1 TaA B4A B10A 136.5(7)
B9A TaA B4A B10A -19.1(7)
B8A TaA B4A B10A 21.4(7)
C2A TaA B4A B10A 62.6(7)
C1A TaA B4A B10A 95.5(9)
N1A TaA B4A B5A -93.4(9)
N3A TaA B4A B5A 161.0(8)
O1 TaA B4A B5A 58.4(8)
B9A TaA B4A B5A -97.2(9)
B8A TaA B4A B5A -56.7(8)
C2A TaA B4A B5A -15.5(7)
C1A TaA B4A B5A 17.4(6)
C2A C1A B5A B10A 63.9(9)
B4A C1A B5A B10A -40.3(7)
B6A C1A B5A B10A 104.2(8)
TaA C1A B5A B10A -21.1(10)
C2A C1A B5A B4A 104.2(8)
B6A C1A B5A B4A 144.5(8)
TaA C1A B5A B4A 19.2(7)
C2A C1A B5A B11A 2.6(10)
B4A C1A B5A B11A -101.6(8)
B6A C1A B5A B11A 42.9(7)
TaA C1A B5A B11A -82.4(9)
C2A C1A B5A B6A -40.3(7)
B4A C1A B5A B6A -144.5(8)
TaA C1A B5A B6A -125.4(8)
B9A B4A B5A C1A -96.6(8)
B10A B4A B5A C1A -132.9(8)
TaA B4A B5A C1A -19.3(7)
C1A B4A B5A B10A 132.9(8)
B9A B4A B5A B10A 36.2(7)
TaA B4A B5A B10A 113.6(8)
C1A B4A B5A B11A 95.0(8)
B9A B4A B5A B11A -1.6(9)
B10A B4A B5A B11A -37.8(7)
TaA B4A B5A B11A 75.8(9)
C1A B4A B5A B6A 31.2(7)
B9A B4A B5A B6A -65.4(9)
B10A B4A B5A B6A -101.7(8)
TaA B4A B5A B6A 11.9(11)
B4A C1A B6A C2A -103.2(8)
B5A C1A B6A C2A -138.6(8)
TaA C1A B6A C2A -17.4(7)
C2A C1A B6A B7A 36.0(7)
B4A C1A B6A B7A -67.2(9)
B5A C1A B6A B7A -102.6(8)
TaA C1A B6A B7A 18.6(11)
C2A C1A B6A B5A 138.6(8)
B4A C1A B6A B5A 35.3(8)
TaA C1A B6A B5A 121.2(8)
C2A C1A B6A B11A 96.5(8)
B4A C1A B6A B11A -6.7(10)
B5A C1A B6A B11A -42.1(7)
TaA C1A B6A B11A 79.1(9)
B8A C2A B6A C1A 102.7(8)
B7A C2A B6A C1A 137.6(8)
TaA C2A B6A C1A 17.3(7)
C1A C2A B6A B7A -137.6(8)
B8A C2A B6A B7A -34.9(8)
TaA C2A B6A B7A -120.3(8)
C1A C2A B6A B5A -35.3(6)
B8A C2A B6A B5A 67.4(9)
B7A C2A B6A B5A 102.3(8)
TaA C2A B6A B5A -18.0(10)
C1A C2A B6A B11A -96.3(8)
B8A C2A B6A B11A 6.4(10)
B7A C2A B6A B11A 41.3(7)
TaA C2A B6A B11A -79.0(9)
B10A B5A B6A C1A -93.5(8)
B4A B5A B6A C1A -30.6(6)
B11A B5A B6A C1A -130.5(8)
C1A B5A B6A C2A 33.2(6)
B10A B5A B6A C2A -60.3(8)
B4A B5A B6A C2A 2.7(9)
B11A B5A B6A C2A -97.3(8)
C1A B5A B6A B7A 93.8(8)
B10A B5A B6A B7A .3(9)
B4A B5A B6A B7A 63.2(9)
B11A B5A B6A B7A -36.8(7)
C1A B5A B6A B11A 130.5(8)
B10A B5A B6A B11A 37.1(7)
B4A B5A B6A B11A 100.0(8)
C1A C2A B7A B11A -3.4(10)
B8A C2A B7A B11A 101.9(9)
B6A C2A B7A B11A -43.0(7)
TaA C2A B7A B11A 80.8(10)
C1A C2A B7A B8A -105.2(8)
B6A C2A B7A B8A -144.8(8)
TaA C2A B7A B8A -21.1(8)
C1A C2A B7A B6A 39.6(7)
B8A C2A B7A B6A 144.8(8)
TaA C2A B7A B6A 123.8(8)
C1A C2A B7A B12A -64.3(9)
B8A C2A B7A B12A 40.9(7)
B6A C2A B7A B12A -103.9(8)
TaA C2A B7A B12A 19.8(11)
C1A B6A B7A C2A -33.9(6)
B5A B6A B7A C2A -94.4(7)
B11A B6A B7A C2A -131.3(8)
C1A B6A B7A B11A 97.5(8)
C2A B6A B7A B11A 131.3(8)
B5A B6A B7A B11A 37.0(7)
C1A B6A B7A B8A -4.0(10)
C2A B6A B7A B8A 29.9(7)
B5A B6A B7A B8A -64.5(10)
B11A B6A B7A B8A -101.4(9)
C1A B6A B7A B12A 60.9(9)
C2A B6A B7A B12A 94.7(8)
B5A B6A B7A B12A .3(9)
B11A B6A B7A B12A -36.6(7)
C1A C2A B8A B7A 102.9(8)
B6A C2A B8A B7A 34.2(8)
TaA C2A B8A B7A 163.0(7)
C1A C2A B8A B9A .9(9)
B7A C2A B8A B9A -102.0(8)
B6A C2A B8A B9A -67.8(9)
TaA C2A B8A B9A 61.0(5)
C1A C2A B8A B12A 61.9(8)
B7A C2A B8A B12A -41.0(7)
B6A C2A B8A B12A -6.8(10)
TaA C2A B8A B12A 122.0(7)
C1A C2A B8A TaA -60.1(6)
B7A C2A B8A TaA -163.0(7)
B6A C2A B8A TaA -128.8(7)
B11A B7A B8A C2A -96.1(8)
B6A B7A B8A C2A -31.4(7)
B12A B7A B8A C2A -133.3(8)
C2A B7A B8A B9A 97.9(7)
B11A B7A B8A B9A 1.7(10)
B6A B7A B8A B9A 66.5(9)
B12A B7A B8A B9A -35.5(7)
C2A B7A B8A B12A 133.3(8)
B11A B7A B8A B12A 37.2(7)
B6A B7A B8A B12A 101.9(9)
C2A B7A B8A TaA 21.4(8)
B11A B7A B8A TaA -74.7(11)
B6A B7A B8A TaA -10.0(13)
B12A B7A B8A TaA -111.9(9)
N1A TaA B8A C2A -123.3(5)
N3A TaA B8A C2A 137.9(5)
O1 TaA B8A C2A -22.4(6)
B9A TaA B8A C2A 114.9(7)
B4A TaA B8A C2A 75.5(5)
C1A TaA B8A C2A 33.6(4)
N1A TaA B8A B7A -142.8(10)
N3A TaA B8A B7A 118.4(9)
O1 TaA B8A B7A -41.9(10)
B9A TaA B8A B7A 95.3(10)
B4A TaA B8A B7A 55.9(9)
C2A TaA B8A B7A -19.5(8)
C1A TaA B8A B7A 14.0(9)
N1A TaA B8A B9A 121.8(5)
N3A TaA B8A B9A 23.0(7)
O1 TaA B8A B9A -137.3(5)
B4A TaA B8A B9A -39.4(5)
C2A TaA B8A B9A -114.9(7)
C1A TaA B8A B9A -81.3(5)
N1A TaA B8A B12A 139.1(8)
N3A TaA B8A B12A 40.3(10)
O1 TaA B8A B12A -120.0(7)
B9A TaA B8A B12A 17.3(7)
B4A TaA B8A B12A -22.1(7)
C2A TaA B8A B12A -97.6(9)
C1A TaA B8A B12A -64.0(7)
C1A B4A B9A B10A -98.8(7)
B5A B4A B9A B10A -36.1(7)
TaA B4A B9A B10A -162.2(6)
C1A B4A B9A B12A -61.5(8)
B10A B4A B9A B12A 37.3(7)
B5A B4A B9A B12A 1.2(9)
TaA B4A B9A B12A -124.9(7)
C1A B4A B9A B8A 2.9(9)
B10A B4A B9A B8A 101.7(8)
B5A B4A B9A B8A 65.6(8)
TaA B4A B9A B8A -60.5(5)
C1A B4A B9A TaA 63.5(5)
B10A B4A B9A TaA 162.2(6)
B5A B4A B9A TaA 126.1(6)
C2A B8A B9A B4A -2.4(9)
B7A B8A B9A B4A -66.0(8)
B12A B8A B9A B4A -102.1(8)
TaA B8A B9A B4A 61.2(5)
C2A B8A B9A B10A 60.6(8)
B7A B8A B9A B10A -3.0(9)
B12A B8A B9A B10A -39.1(7)
TaA B8A B9A B10A 124.2(6)
C2A B8A B9A B12A 99.7(8)
B7A B8A B9A B12A 36.2(7)
TaA B8A B9A B12A 163.3(6)
C2A B8A B9A TaA -63.6(5)
B7A B8A B9A TaA -127.2(7)
B12A B8A B9A TaA -163.3(6)
N1A TaA B9A B4A -177.9(5)
N3A TaA B9A B4A 79.7(5)
O1 TaA B9A B4A -40.2(7)
B8A TaA B9A B4A -116.1(7)
C2A TaA B9A B4A -78.4(5)
C1A TaA B9A B4A -38.6(5)
N1A TaA B9A B10A -158.4(7)
N3A TaA B9A B10A 99.2(8)
O1 TaA B9A B10A -20.7(10)
B8A TaA B9A B10A -96.6(9)
B4A TaA B9A B10A 19.5(7)
C2A TaA B9A B10A -58.9(8)
C1A TaA B9A B10A -19.1(7)
N1A TaA B9A B12A -80.5(9)
N3A TaA B9A B12A 177.1(8)
O1 TaA B9A B12A 57.2(10)
B8A TaA B9A B12A -18.7(7)
B4A TaA B9A B12A 97.4(10)
C2A TaA B9A B12A 19.0(8)
C1A TaA B9A B12A 58.8(8)
N1A TaA B9A B8A -61.8(5)
N3A TaA B9A B8A -164.3(5)
O1 TaA B9A B8A 75.8(6)
B4A TaA B9A B8A 116.1(7)
C2A TaA B9A B8A 37.7(5)
C1A TaA B9A B8A 77.5(5)
B4A B9A B10A B12A 138.0(8)
B8A B9A B10A B12A 40.0(7)
TaA B9A B10A B12A 116.8(8)
B12A B9A B10A B4A -138.0(8)
B8A B9A B10A B4A -98.0(7)
TaA B9A B10A B4A -21.2(7)
B4A B9A B10A B5A 36.5(7)
B12A B9A B10A B5A -101.5(8)
B8A B9A B10A B5A -61.5(8)
TaA B9A B10A B5A 15.3(11)
B4A B9A B10A B11A 101.1(8)
B12A B9A B10A B11A -36.9(7)
B8A B9A B10A B11A 3.1(9)
TaA B9A B10A B11A 79.9(9)
C1A B4A B10A B12A 61.2(9)
B9A B4A B10A B12A -37.7(7)
B5A B4A B10A B12A 102.1(8)
TaA B4A B10A B12A -17.1(11)
C1A B4A B10A B9A 98.9(7)
B5A B4A B10A B9A 139.8(8)
TaA B4A B10A B9A 20.6(7)
C1A B4A B10A B5A -40.9(7)
B9A B4A B10A B5A -139.8(8)
TaA B4A B10A B5A -119.2(8)
C1A B4A B10A B11A -2.2(10)
B9A B4A B10A B11A -101.0(9)
B5A B4A B10A B11A 38.8(8)
TaA B4A B10A B11A -80.5(10)
C1A B5A B10A B12A -61.5(8)
B4A B5A B10A B12A -100.4(8)
B11A B5A B10A B12A 36.7(7)
B6A B5A B10A B12A -.8(9)
C1A B5A B10A B9A 2.8(9)
B4A B5A B10A B9A -36.1(7)
B11A B5A B10A B9A 101.0(8)
B6A B5A B10A B9A 63.4(9)
C1A B5A B10A B4A 38.9(6)
B11A B5A B10A B4A 137.1(8)
B6A B5A B10A B4A 99.5(8)
C1A B5A B10A B11A -98.2(8)
B4A B5A B10A B11A -137.1(8)
B6A B5A B10A B11A -37.6(7)
B9A B10A B11A B12A 37.1(7)
B4A B10A B11A B12A 100.5(8)
B5A B10A B11A B12A 139.2(7)
B12A B10A B11A B7A -39.2(7)
B9A B10A B11A B7A -2.0(10)
B4A B10A B11A B7A 61.3(11)
B5A B10A B11A B7A 100.0(8)
B12A B10A B11A B5A -139.2(7)
B9A B10A B11A B5A -102.0(8)
B4A B10A B11A B5A -38.7(7)
B12A B10A B11A B6A -102.2(8)
B9A B10A B11A B6A -65.0(10)
B4A B10A B11A B6A -1.7(11)
B5A B10A B11A B6A 37.0(8)
C2A B7A B11A B12A -96.5(8)
B8A B7A B11A B12A -38.3(7)
B6A B7A B11A B12A -138.7(8)
C2A B7A B11A B10A -58.1(10)
B8A B7A B11A B10A .1(11)
B6A B7A B11A B10A -100.3(8)
B12A B7A B11A B10A 38.4(7)
C2A B7A B11A B5A 4.8(11)
B8A B7A B11A B5A 63.1(10)
B6A B7A B11A B5A -37.3(8)
B12A B7A B11A B5A 101.4(9)
C2A B7A B11A B6A 42.1(7)
B8A B7A B11A B6A 100.4(8)
B12A B7A B11A B6A 138.7(8)
C1A B5A B11A B12A 60.3(9)
B10A B5A B11A B12A -36.4(7)
B4A B5A B11A B12A 1.4(10)
B6A B5A B11A B12A 102.0(8)
C1A B5A B11A B10A 96.7(8)
B4A B5A B11A B10A 37.8(7)
B6A B5A B11A B10A 138.5(8)
C1A B5A B11A B7A -4.5(10)
B10A B5A B11A B7A -101.3(9)
B4A B5A B11A B7A -63.4(10)
B6A B5A B11A B7A 37.2(8)
C1A B5A B11A B6A -41.7(7)
B10A B5A B11A B6A -138.5(8)
B4A B5A B11A B6A -100.7(8)
C1A B6A B11A B12A -58.6(10)
C2A B6A B11A B12A -3.2(10)
B7A B6A B11A B12A 37.8(8)
B5A B6A B11A B12A -100.2(9)
C1A B6A B11A B10A 4.7(10)
C2A B6A B11A B10A 60.1(10)
B7A B6A B11A B10A 101.1(9)
B5A B6A B11A B10A -36.9(8)
C1A B6A B11A B7A -96.4(8)
C2A B6A B11A B7A -41.0(7)
B5A B6A B11A B7A -138.0(8)
C1A B6A B11A B5A 41.6(7)
C2A B6A B11A B5A 97.0(8)
B7A B6A B11A B5A 138.0(8)
B9A B10A B12A B11A -138.8(7)
B4A B10A B12A B11A -101.4(8)
B5A B10A B12A B11A -37.1(7)
B4A B10A B12A B9A 37.4(7)
B5A B10A B12A B9A 101.7(7)
B11A B10A B12A B9A 138.8(7)
B9A B10A B12A B7A -100.6(8)
B4A B10A B12A B7A -63.2(9)
B5A B10A B12A B7A 1.0(9)
B11A B10A B12A B7A 38.2(7)
B9A B10A B12A B8A -39.1(7)
B4A B10A B12A B8A -1.7(10)
B5A B10A B12A B8A 62.6(9)
B11A B10A B12A B8A 99.7(8)
B7A B11A B12A B10A 136.9(7)
B5A B11A B12A B10A 36.4(7)
B6A B11A B12A B10A 99.8(8)
B10A B11A B12A B9A -37.0(7)
B7A B11A B12A B9A 99.9(8)
B5A B11A B12A B9A -.7(10)
B6A B11A B12A B9A 62.8(10)
B10A B11A B12A B7A -136.9(7)
B5A B11A B12A B7A -100.5(8)
B6A B11A B12A B7A -37.1(7)
B10A B11A B12A B8A -100.3(7)
B7A B11A B12A B8A 36.6(7)
B5A B11A B12A B8A -63.9(9)
B6A B11A B12A B8A -.4(10)
B4A B9A B12A B10A -37.5(7)
B8A B9A B12A B10A -135.8(7)
TaA B9A B12A B10A -115.9(9)
B4A B9A B12A B11A -.3(10)
B10A B9A B12A B11A 37.2(7)
B8A B9A B12A B11A -98.6(8)
TaA B9A B12A B11A -78.7(10)
B4A B9A B12A B7A 62.8(9)
B10A B9A B12A B7A 100.3(8)
B8A B9A B12A B7A -35.5(7)
TaA B9A B12A B7A -15.6(12)
B4A B9A B12A B8A 98.2(7)
B10A B9A B12A B8A 135.8(7)
TaA B9A B12A B8A 19.9(8)
C2A B7A B12A B10A 61.2(9)
B11A B7A B12A B10A -38.5(7)
B8A B7A B12A B10A 99.3(7)
B6A B7A B12A B10A -.9(10)
C2A B7A B12A B11A 99.7(8)
B8A B7A B12A B11A 137.8(8)
B6A B7A B12A B11A 37.6(7)
C2A B7A B12A B9A -2.0(10)
B11A B7A B12A B9A -101.7(8)
B8A B7A B12A B9A 36.1(7)
B6A B7A B12A B9A -64.1(10)
C2A B7A B12A B8A -38.1(6)
B11A B7A B12A B8A -137.8(8)
B6A B7A B12A B8A -100.2(8)
C2A B8A B12A B10A -59.1(9)
B7A B8A B12A B10A -100.5(9)
B9A B8A B12A B10A 39.1(7)
TaA B8A B12A B10A 20.2(11)
C2A B8A B12A B11A 4.2(10)
B7A B8A B12A B11A -37.2(7)
B9A B8A B12A B11A 102.4(8)
TaA B8A B12A B11A 83.5(9)
C2A B8A B12A B9A -98.3(7)
B7A B8A B12A B9A -139.6(8)
TaA B8A B12A B9A -18.9(7)
C2A B8A B12A B7A 41.3(7)
B9A B8A B12A B7A 139.6(8)
TaA B8A B12A B7A 120.7(8)
N3A TaA N1A C3A 132(4)
O1 TaA N1A C3A -123(4)
B9A TaA N1A C3A 32(4)
B8A TaA N1A C3A -4(4)
B4A TaA N1A C3A 30(4)
C2A TaA N1A C3A -37(4)
C1A TaA N1A C3A -39(4)
TaA N1A C3A N2A -121(3)
TaA N1A C3A C4A 61(4)
N1A C3A N2A C6A -1.6(12)
C4A C3A N2A C6A 176.3(8)
N1A C3A N2A C5A 175.6(8)
C4A C3A N2A C5A -6.5(12)
N1A TaA N3A C7A -125(3)
O1 TaA N3A C7A 130(3)
B9A TaA N3A C7A -17(3)
B8A TaA N3A C7A -32(3)
B4A TaA N3A C7A 24(3)
C2A TaA N3A C7A 31(3)
C1A TaA N3A C7A 49(3)
TaA N3A C7A N4A -152(2)
TaA N3A C7A C8A 32(3)
N3A C7A N4A C10A .9(14)
C8A C7A N4A C10A 177.3(10)
N3A C7A N4A C9A -179.0(9)
C8A C7A N4A C9A -2.6(15)
N1A TaA O1 TaB -85.5(11)
N3A TaA O1 TaB 17.9(11)
B9A TaA O1 TaB 135.8(10)
B8A TaA O1 TaB -175.9(10)
B4A TaA O1 TaB 109.5(11)
C2A TaA O1 TaB 170.4(11)
C1A TaA O1 TaB 134.3(11)
B4B C1B C2B B8B .4(8)
B6B C1B C2B B8B -107.6(7)
B5B C1B C2B B8B -68.7(8)
TaB C1B C2B B8B 58.8(5)
B4B C1B C2B B7B 70.3(8)
B6B C1B C2B B7B -37.7(6)
B5B C1B C2B B7B 1.2(8)
TaB C1B C2B B7B 128.7(5)
B4B C1B C2B B6B 108.0(7)
B5B C1B C2B B6B 38.9(6)
TaB C1B C2B B6B 166.4(5)
B4B C1B C2B TaB -58.4(5)
B6B C1B C2B TaB -166.4(5)
B5B C1B C2B TaB -127.5(5)
TaA O1 TaB N1B -160.2(10)
TaA O1 TaB N3B -57.1(11)
TaA O1 TaB B9B 68.5(12)
TaA O1 TaB B4B 34.1(11)
TaA O1 TaB C1B 56.5(10)
TaA O1 TaB C2B 93.8(10)
TaA O1 TaB B8B 111.1(10)
C2B C1B TaB N1B -3.9(6)
B4B C1B TaB N1B 118.6(5)
B6B C1B TaB N1B 13.0(10)
B5B C1B TaB N1B 98.4(8)
C2B C1B TaB N3B -171.5(3)
B4B C1B TaB N3B -49.1(5)
B6B C1B TaB N3B -154.6(7)
B5B C1B TaB N3B -69.3(8)
C2B C1B TaB O1 91.4(4)
B4B C1B TaB O1 -146.1(4)
B6B C1B TaB O1 108.3(7)
B5B C1B TaB O1 -166.3(7)
C2B C1B TaB B9B -81.0(4)
B4B C1B TaB B9B 41.4(4)
B6B C1B TaB B9B -64.1(7)
B5B C1B TaB B9B 21.3(7)
C2B C1B TaB B4B -122.4(6)
B6B C1B TaB B4B -105.5(8)
B5B C1B TaB B4B -20.2(6)
B4B C1B TaB C2B 122.4(6)
B6B C1B TaB C2B 16.9(6)
B5B C1B TaB C2B 102.2(8)
C2B C1B TaB B8B -35.0(4)
B4B C1B TaB B8B 87.5(4)
B6B C1B TaB B8B -18.1(7)
B5B C1B TaB B8B 67.3(7)
C1B C2B TaB N1B 177.6(4)
B8B C2B TaB N1B 54.1(5)
B7B C2B TaB N1B 74.1(8)
B6B C2B TaB N1B 161.7(6)
C1B C2B TaB N3B 16.1(7)
B8B C2B TaB N3B -107.5(6)
B7B C2B TaB N3B -87.5(9)
B6B C2B TaB N3B .1(9)
C1B C2B TaB O1 -81.7(4)
B8B C2B TaB O1 154.7(4)
B7B C2B TaB O1 174.7(8)
B6B C2B TaB O1 -97.7(6)
C1B C2B TaB B9B 82.4(4)
B8B C2B TaB B9B -41.1(4)
B7B C2B TaB B9B -21.2(7)
B6B C2B TaB B9B 66.5(6)
C1B C2B TaB B4B 36.2(4)
B8B C2B TaB B4B -87.3(4)
B7B C2B TaB B4B -67.3(7)
B6B C2B TaB B4B 20.3(6)
B8B C2B TaB C1B -123.6(6)
B7B C2B TaB C1B -103.6(8)
B6B C2B TaB C1B -15.9(6)
C1B C2B TaB B8B 123.6(6)
B7B C2B TaB B8B 20.0(7)
B6B C2B TaB B8B 107.6(8)
C2B C1B B4B B10B -64.0(7)
B6B C1B B4B B10B 5.9(8)
B5B C1B B4B B10B 39.4(6)
TaB C1B B4B B10B -123.7(5)
C2B C1B B4B B9B -1.2(8)
B6B C1B B4B B9B 68.8(8)
B5B C1B B4B B9B 102.2(6)
TaB C1B B4B B9B -60.8(5)
C2B C1B B4B B5B -103.4(7)
B6B C1B B4B B5B -33.5(6)
TaB C1B B4B B5B -163.0(5)
C2B C1B B4B TaB 59.6(5)
B6B C1B B4B TaB 129.6(6)
B5B C1B B4B TaB 163.0(5)
N1B TaB B4B C1B -120.4(5)
N3B TaB B4B C1B 136.8(4)
O1 TaB B4B C1B 35.8(5)
B9B TaB B4B C1B -114.6(6)
C2B TaB B4B C1B -33.7(4)
B8B TaB B4B C1B -75.4(4)
N1B TaB B4B B10B -26.4(9)
N3B TaB B4B B10B -129.2(6)
O1 TaB B4B B10B 129.9(6)
B9B TaB B4B B10B -20.5(6)
C1B TaB B4B B10B 94.1(7)
C2B TaB B4B B10B 60.4(6)
B8B TaB B4B B10B 18.7(6)
N1B TaB B4B B9B -5.8(7)
N3B TaB B4B B9B -108.6(4)
O1 TaB B4B B9B 150.4(4)
C1B TaB B4B B9B 114.6(6)
C2B TaB B4B B9B 80.9(4)
B8B TaB B4B B9B 39.2(4)
N1B TaB B4B B5B -102.3(7)
N3B TaB B4B B5B 154.9(6)
O1 TaB B4B B5B 54.0(7)
B9B TaB B4B B5B -96.4(7)
C1B TaB B4B B5B 18.2(5)
C2B TaB B4B B5B -15.5(6)
B8B TaB B4B B5B -57.2(6)
C2B C1B B5B B6B -40.3(6)
B4B C1B B5B B6B -144.9(7)
TaB C1B B5B B6B -123.8(7)
C2B C1B B5B B11B .6(8)
B4B C1B B5B B11B -104.0(7)
B6B C1B B5B B11B 40.9(6)
TaB C1B B5B B11B -82.9(8)
C2B C1B B5B B10B 65.6(7)
B4B C1B B5B B10B -39.1(6)
B6B C1B B5B B10B 105.8(7)
TaB C1B B5B B10B -18.0(9)
C2B C1B B5B B4B 104.6(6)
B6B C1B B5B B4B 144.9(7)
TaB C1B B5B B4B 21.1(6)
B10B B4B B5B C1B -134.3(7)
B9B B4B B5B C1B -96.2(6)
TaB B4B B5B C1B -20.1(6)
C1B B4B B5B B6B 31.4(6)
B10B B4B B5B B6B -103.0(7)
B9B B4B B5B B6B -64.8(8)
TaB B4B B5B B6B 11.2(9)
C1B B4B B5B B11B 95.2(7)
B10B B4B B5B B11B -39.2(6)
B9B B4B B5B B11B -1.0(8)
TaB B4B B5B B11B 75.0(8)
C1B B4B B5B B10B 134.3(7)
B9B B4B B5B B10B 38.1(6)
TaB B4B B5B B10B 114.2(7)
C2B C1B B6B B11B 96.5(7)
B4B C1B B6B B11B -6.4(9)
B5B C1B B6B B11B -41.1(6)
TaB C1B B6B B11B 78.5(9)
C2B C1B B6B B5B 137.6(6)
B4B C1B B6B B5B 34.7(6)
TaB C1B B6B B5B 119.6(7)
B4B C1B B6B C2B -102.9(7)
B5B C1B B6B C2B -137.6(6)
TaB C1B B6B C2B -18.0(6)
C2B C1B B6B B7B 33.6(5)
B4B C1B B6B B7B -69.3(8)
B5B C1B B6B B7B -104.0(7)
TaB C1B B6B B7B 15.6(9)
B11B B5B B6B C1B -133.0(7)
B10B B5B B6B C1B -93.7(7)
B4B B5B B6B C1B -30.7(6)
C1B B5B B6B B11B 133.0(7)
B10B B5B B6B B11B 39.3(7)
B4B B5B B6B B11B 102.3(7)
C1B B5B B6B C2B 34.6(5)
B11B B5B B6B C2B -98.4(7)
B10B B5B B6B C2B -59.1(8)
B4B B5B B6B C2B 3.9(8)
C1B B5B B6B B7B 94.7(7)
B11B B5B B6B B7B -38.3(7)
B10B B5B B6B B7B 1.0(9)
B4B B5B B6B B7B 64.0(8)
B8B C2B B6B C1B 103.5(7)
B7B C2B B6B C1B 140.3(6)
TaB C2B B6B C1B 17.2(6)
C1B C2B B6B B11B -99.2(7)
B8B C2B B6B B11B 4.3(9)
B7B C2B B6B B11B 41.1(6)
TaB C2B B6B B11B -82.0(8)
C1B C2B B6B B5B -37.1(6)
B8B C2B B6B B5B 66.4(8)
B7B C2B B6B B5B 103.2(7)
TaB C2B B6B B5B -19.9(9)
C1B C2B B6B B7B -140.3(6)
B8B C2B B6B B7B -36.8(6)
TaB C2B B6B B7B -123.1(6)
C1B C2B B7B B11B -2.4(8)
B8B C2B B7B B11B 103.2(6)
B6B C2B B7B B11B -39.7(6)
TaB C2B B7B B11B 82.1(8)
C1B C2B B7B B6B 37.3(6)
B8B C2B B7B B6B 143.0(6)
TaB C2B B7B B6B 121.9(7)
C1B C2B B7B B8B -105.6(6)
B6B C2B B7B B8B -143.0(6)
TaB C2B B7B B8B -21.1(7)
C1B C2B B7B B12B -65.2(8)
B8B C2B B7B B12B 40.4(6)
B6B C2B B7B B12B -102.5(7)
TaB C2B B7B B12B 19.3(10)
C1B B6B B7B C2B -32.4(5)
B11B B6B B7B C2B -133.0(7)
B5B B6B B7B C2B -95.1(7)
C1B B6B B7B B11B 100.6(7)
B5B B6B B7B B11B 38.0(6)
C2B B6B B7B B11B 133.0(7)
C1B B6B B7B B8B -.2(8)
B11B B6B B7B B8B -100.8(7)
B5B B6B B7B B8B -62.8(8)
C2B B6B B7B B8B 32.2(5)
C1B B6B B7B B12B 62.1(8)
B11B B6B B7B B12B -38.6(7)
B5B B6B B7B B12B -.6(9)
C2B B6B B7B B12B 94.4(7)
C1B C2B B8B B12B 62.9(8)
B7B C2B B8B B12B -41.6(6)
B6B C2B B8B B12B -5.4(8)
TaB C2B B8B B12B 121.9(5)
C1B C2B B8B B7B 104.5(7)
B6B C2B B8B B7B 36.3(7)
TaB C2B B8B B7B 163.6(5)
C1B C2B B8B B9B .6(8)
B7B C2B B8B B9B -103.9(6)
B6B C2B B8B B9B -67.7(8)
TaB C2B B8B B9B 59.6(5)
C1B C2B B8B TaB -59.1(5)
B7B C2B B8B TaB -163.6(5)
B6B C2B B8B TaB -127.3(6)
B11B B7B B8B C2B -94.8(7)
B6B B7B B8B C2B -33.3(6)
B12B B7B B8B C2B -132.4(7)
C2B B7B B8B B12B 132.4(7)
B11B B7B B8B B12B 37.5(6)
B6B B7B B8B B12B 99.1(7)
C2B B7B B8B B9B 95.7(6)
B11B B7B B8B B9B .8(8)
B6B B7B B8B B9B 62.4(7)
B12B B7B B8B B9B -36.7(6)
C2B B7B B8B TaB 19.5(6)
B11B B7B B8B TaB -75.3(7)
B6B B7B B8B TaB -13.8(9)
B12B B7B B8B TaB -112.9(7)
N1B TaB B8B C2B -128.9(4)
N3B TaB B8B C2B 133.4(5)
O1 TaB B8B C2B -28.1(5)
B9B TaB B8B C2B 115.5(6)
B4B TaB B8B C2B 76.2(4)
C1B TaB B8B C2B 33.3(4)
N1B TaB B8B B12B 136.7(7)
N3B TaB B8B B12B 39.0(9)
O1 TaB B8B B12B -122.5(6)
B9B TaB B8B B12B 21.1(6)
B4B TaB B8B B12B -18.2(6)
C1B TaB B8B B12B -61.1(6)
C2B TaB B8B B12B -94.4(8)
N1B TaB B8B B7B -146.6(6)
N3B TaB B8B B7B 115.8(6)
O1 TaB B8B B7B -45.8(7)
B9B TaB B8B B7B 97.9(8)
B4B TaB B8B B7B 58.6(6)
C1B TaB B8B B7B 15.7(6)
C2B TaB B8B B7B -17.6(5)
N1B TaB B8B B9B 115.5(4)
N3B TaB B8B B9B 17.9(7)
O1 TaB B8B B9B -143.6(4)
B4B TaB B8B B9B -39.3(4)
C1B TaB B8B B9B -82.2(4)
C2B TaB B8B B9B -115.5(6)
C1B B4B B9B B12B -60.5(7)
B10B B4B B9B B12B 38.3(6)
B5B B4B B9B B12B .8(7)
TaB B4B B9B B12B -122.8(5)
C1B B4B B9B B8B 1.4(7)
B10B B4B B9B B8B 100.2(7)
B5B B4B B9B B8B 62.7(7)
TaB B4B B9B B8B -60.8(5)
C1B B4B B9B B10B -98.8(6)
B5B B4B B9B B10B -37.5(6)
TaB B4B B9B B10B -161.0(5)
C1B B4B B9B TaB 62.3(5)
B10B B4B B9B TaB 161.0(5)
B5B B4B B9B TaB 123.5(5)
C2B B8B B9B B12B 98.5(7)
B7B B8B B9B B12B 36.9(6)
TaB B8B B9B B12B 159.9(5)
C2B B8B B9B B4B -1.2(7)
B12B B8B B9B B4B -99.7(7)
B7B B8B B9B B4B -62.8(7)
TaB B8B B9B B4B 60.2(5)
C2B B8B B9B B10B 60.9(7)
B12B B8B B9B B10B -37.5(6)
B7B B8B B9B B10B -.6(8)
TaB B8B B9B B10B 122.4(5)
C2B B8B B9B TaB -61.5(4)
B12B B8B B9B TaB -159.9(5)
B7B B8B B9B TaB -123.0(5)
N1B TaB B9B B12B -87.5(7)
N3B TaB B9B B12B 170.1(6)
O1 TaB B9B B12B 44.2(9)
B4B TaB B9B B12B 96.1(7)
C1B TaB B9B B12B 56.9(6)
C2B TaB B9B B12B 16.7(6)
B8B TaB B9B B12B -21.3(6)
N1B TaB B9B B4B 176.5(4)
N3B TaB B9B B4B 74.0(4)
O1 TaB B9B B4B -51.9(6)
C1B TaB B9B B4B -39.2(4)
C2B TaB B9B B4B -79.4(4)
B8B TaB B9B B4B -117.4(6)
N1B TaB B9B B8B -66.2(5)
N3B TaB B9B B8B -168.6(4)
O1 TaB B9B B8B 65.5(6)
B4B TaB B9B B8B 117.4(6)
C1B TaB B9B B8B 78.2(4)
C2B TaB B9B B8B 38.0(4)
N1B TaB B9B B10B -163.5(6)
N3B TaB B9B B10B 94.1(7)
O1 TaB B9B B10B -31.8(9)
B4B TaB B9B B10B 20.1(6)
C1B TaB B9B B10B -19.1(6)
C2B TaB B9B B10B -59.3(6)
B8B TaB B9B B10B -97.3(8)
C1B B4B B10B B5B -39.1(6)
B9B B4B B10B B5B -137.5(6)
TaB B4B B10B B5B -115.6(7)
C1B B4B B10B B12B 60.3(7)
B9B B4B B10B B12B -38.1(6)
B5B B4B B10B B12B 99.4(7)
TaB B4B B10B B12B -16.1(8)
C1B B4B B10B B9B 98.4(6)
B5B B4B B10B B9B 137.5(6)
TaB B4B B10B B9B 22.0(6)
C1B B4B B10B B11B -2.9(8)
B9B B4B B10B B11B -101.3(7)
B5B B4B B10B B11B 36.2(6)
TaB B4B B10B B11B -79.3(7)
C1B B5B B10B B4B 38.2(6)
B6B B5B B10B B4B 100.0(7)
B11B B5B B10B B4B 138.0(7)
C1B B5B B10B B12B -62.7(8)
B6B B5B B10B B12B -.9(9)
B11B B5B B10B B12B 37.1(6)
B4B B5B B10B B12B -100.9(7)
C1B B5B B10B B9B .0(8)
B6B B5B B10B B9B 61.7(8)
B11B B5B B10B B9B 99.8(7)
B4B B5B B10B B9B -38.2(6)
C1B B5B B10B B11B -99.8(7)
B6B B5B B10B B11B -38.0(7)
B4B B5B B10B B11B -138.0(7)
B12B B9B B10B B4B -136.8(6)
B8B B9B B10B B4B -99.6(6)
TaB B9B B10B B4B -22.0(6)
B12B B9B B10B B5B -97.9(7)
B4B B9B B10B B5B 38.9(6)
B8B B9B B10B B5B -60.7(8)
TaB B9B B10B B5B 16.9(9)
B4B B9B B10B B12B 136.8(6)
B8B B9B B10B B12B 37.1(6)
TaB B9B B10B B12B 114.8(7)
B12B B9B B10B B11B -36.9(6)
B4B B9B B10B B11B 99.9(7)
B8B B9B B10B B11B .2(8)
TaB B9B B10B B11B 77.9(8)
C1B B6B B11B B5B 41.2(6)
C2B B6B B11B B5B 98.1(7)
B7B B6B B11B B5B 137.6(7)
C1B B6B B11B B7B -96.4(7)
B5B B6B B11B B7B -137.6(7)
C2B B6B B11B B7B -39.5(6)
C1B B6B B11B B12B -58.1(8)
B5B B6B B11B B12B -99.4(7)
C2B B6B B11B B12B -1.2(9)
B7B B6B B11B B12B 38.3(6)
C1B B6B B11B B10B 4.0(9)
B5B B6B B11B B10B -37.2(6)
C2B B6B B11B B10B 60.9(8)
B7B B6B B11B B10B 100.4(7)
C1B B5B B11B B6B -40.5(6)
B10B B5B B11B B6B -138.1(7)
B4B B5B B11B B6B -100.6(7)
C1B B5B B11B B7B -2.0(8)
B6B B5B B11B B7B 38.5(6)
B10B B5B B11B B7B -99.7(7)
B4B B5B B11B B7B -62.1(8)
C1B B5B B11B B12B 60.9(7)
B6B B5B B11B B12B 101.4(7)
B10B B5B B11B B12B -36.7(6)
B4B B5B B11B B12B .9(8)
C1B B5B B11B B10B 97.6(6)
B6B B5B B11B B10B 138.1(7)
B4B B5B B11B B10B 37.5(6)
C2B B7B B11B B6B 40.6(6)
B8B B7B B11B B6B 100.3(7)
B12B B7B B11B B6B 137.0(7)
C2B B7B B11B B5B 2.7(8)
B6B B7B B11B B5B -38.0(6)
B8B B7B B11B B5B 62.3(8)
B12B B7B B11B B5B 99.0(7)
C2B B7B B11B B12B -96.3(7)
B6B B7B B11B B12B -137.0(7)
B8B B7B B11B B12B -36.7(6)
C2B B7B B11B B10B -60.3(8)
B6B B7B B11B B10B -101.0(7)
B8B B7B B11B B10B -.7(8)
B12B B7B B11B B10B 36.0(6)
B4B B10B B11B B6B -.7(9)
B5B B10B B11B B6B 37.3(6)
B12B B10B B11B B6B -100.7(7)
B9B B10B B11B B6B -64.1(8)
B4B B10B B11B B5B -38.1(6)
B12B B10B B11B B5B -138.1(7)
B9B B10B B11B B5B -101.4(7)
B4B B10B B11B B7B 63.7(8)
B5B B10B B11B B7B 101.7(7)
B12B B10B B11B B7B -36.4(6)
B9B B10B B11B B7B .3(8)
B4B B10B B11B B12B 100.0(7)
B5B B10B B11B B12B 138.1(7)
B9B B10B B11B B12B 36.7(6)
C2B B8B B12B B9B -98.6(6)
B7B B8B B12B B9B -139.4(7)
TaB B8B B12B B9B -22.6(6)
C2B B8B B12B B7B 40.8(6)
B9B B8B B12B B7B 139.4(7)
TaB B8B B12B B7B 116.8(7)
C2B B8B B12B B10B -60.5(7)
B7B B8B B12B B10B -101.2(7)
B9B B8B B12B B10B 38.2(6)
TaB B8B B12B B10B 15.5(9)
C2B B8B B12B B11B 4.2(8)
B7B B8B B12B B11B -36.6(6)
B9B B8B B12B B11B 102.8(7)
TaB B8B B12B B11B 80.2(8)
B4B B9B B12B B8B 99.8(6)
B10B B9B B12B B8B 137.7(6)
TaB B9B B12B B8B 23.5(6)
B4B B9B B12B B7B 63.0(8)
B8B B9B B12B B7B -36.9(6)
B10B B9B B12B B7B 100.9(7)
TaB B9B B12B B7B -13.4(9)
B4B B9B B12B B10B -37.9(5)
B8B B9B B12B B10B -137.7(6)
TaB B9B B12B B10B -114.2(6)
B4B B9B B12B B11B -.2(8)
B8B B9B B12B B11B -100.1(7)
B10B B9B B12B B11B 37.7(6)
TaB B9B B12B B11B -76.6(8)
C2B B7B B12B B8B -39.5(6)
B11B B7B B12B B8B -138.7(7)
B6B B7B B12B B8B -101.4(7)
C2B B7B B12B B9B -2.4(9)
B11B B7B B12B B9B -101.6(7)
B6B B7B B12B B9B -64.3(8)
B8B B7B B12B B9B 37.1(6)
C2B B7B B12B B10B 62.0(8)
B11B B7B B12B B10B -37.2(6)
B6B B7B B12B B10B .0(9)
B8B B7B B12B B10B 101.4(7)
C2B B7B B12B B11B 99.2(7)
B6B B7B B12B B11B 37.2(7)
B8B B7B B12B B11B 138.7(7)
B4B B10B B12B B8B .0(8)
B5B B10B B12B B8B 64.6(8)
B9B B10B B12B B8B -38.3(6)
B11B B10B B12B B8B 100.5(7)
B4B B10B B12B B9B 38.4(5)
B5B B10B B12B B9B 102.9(6)
B11B B10B B12B B9B 138.8(6)
B4B B10B B12B B7B -64.0(8)
B5B B10B B12B B7B .6(8)
B9B B10B B12B B7B -102.4(7)
B11B B10B B12B B7B 36.4(6)
B4B B10B B12B B11B -100.5(7)
B5B B10B B12B B11B -35.9(6)
B9B B10B B12B B11B -138.8(6)
B6B B11B B12B B8B -1.8(9)
B5B B11B B12B B8B -64.9(8)
B7B B11B B12B B8B 37.1(6)
B10B B11B B12B B8B -102.0(7)
B6B B11B B12B B9B 62.8(8)
B5B B11B B12B B9B -.4(8)
B7B B11B B12B B9B 101.6(7)
B10B B11B B12B B9B -37.4(6)
B6B B11B B12B B7B -38.9(7)
B5B B11B B12B B7B -102.0(7)
B10B B11B B12B B7B -139.0(7)
B6B B11B B12B B10B 100.2(8)
B5B B11B B12B B10B 37.0(6)
B7B B11B B12B B10B 139.0(7)
N3B TaB N1B C3B -18E1(10)
O1 TaB N1B C3B -75(13)
B9B TaB N1B C3B 78(13)
B4B TaB N1B C3B 82(13)
C1B TaB N1B C3B 12(13)
C2B TaB N1B C3B 9(13)
B8B TaB N1B C3B 40(13)
TaB N1B C3B N2B -120(12)
TaB N1B C3B C4B 60(13)
N1B C3B N2B C5B -178.1(9)
C4B C3B N2B C5B 1.9(15)
N1B C3B N2B C6B -5.8(14)
C4B C3B N2B C6B 174.3(9)
N1B TaB N3B C7B -73(3)
O1 TaB N3B C7B -178(3)
B9B TaB N3B C7B 31(3)
B4B TaB N3B C7B 71(3)
C1B TaB N3B C7B 100(3)
C2B TaB N3B C7B 89(3)
B8B TaB N3B C7B 19(3)
TaB N3B C7B N4B 166(2)
TaB N3B C7B C8B -17(3)
N3B C7B N4B C10B -2.4(13)
C8B C7B N4B C10B -179.1(9)
N3B C7B N4B C9B -172.8(10)
C8B C7B N4B C9B 10.5(14)
